data_7115372
loop_
_publ_author_name
'Friedrich Angersbach-Bludau'
'Christopher Schulz'
'Julia Schoffel'
'Peter Burger'

_publ_section_title
;
 Syntheses and electronic structures of mu-nitrido bridged pyridine,
 diimine iridium complexes
;
_journal_name_full Chem.Commun.
_journal_page_first 8735
_journal_paper_doi 10.1039/C4cc03624G
_journal_volume 50
_journal_year 2014
_chemical_formula_moiety 'C50 H54 Ir2 N7, C4 H8 O1, Na1'
_chemical_formula_sum 'C54 H62 Ir2 N7 Na O'
_chemical_formula_weight 1232.50
_chemical_melting_point ?
_chemical_name_common '[Ir(C25H27N3)N3Ir(C25H27N3)]CF3SO3*C7H8'
_chemical_name_systematic
; 
 [Ir(Me4N3)NIr(Me4N3)]OTf 
;
_space_group_crystal_system monoclinic
_space_group_IT_number 14
_space_group_name_Hall '-P 2yn'
_space_group_name_H-M_alt 'P 1 21/n 1'
_symmetry_space_group_name_Hall '-P 2yn'
_symmetry_space_group_name_H-M 'P 1 21/n 1'
_atom_sites_solution_hydrogens geom
_atom_sites_solution_primary direct
_atom_sites_solution_secondary difmap
_audit_creation_method SHELXL-97
_cell_angle_alpha 90.00
_cell_angle_beta 94.3510(10)
_cell_angle_gamma 90.00
_cell_formula_units_Z 4
_cell_length_a 10.69290(10)
_cell_length_b 26.4273(2)
_cell_length_c 16.81080(10)
_cell_measurement_reflns_used 11211
_cell_measurement_temperature 100(2)
_cell_measurement_theta_max 28.00
_cell_measurement_theta_min 2.88
_cell_volume 4736.78(6)
_computing_cell_refinement 'SAINT (Bruker AXS, 2008)'
_computing_data_collection 'SMART (Bruker AXS, 2008)'
_computing_data_reduction 'SAINT (Bruker AXS, 2008)'
_computing_molecular_graphics 'ORTEP-3 (Farrugia, 1997-2005 Glasgow)'
_computing_structure_refinement 'SHELXL-97 (Sheldrick, 1997)'
_computing_structure_solution 'SHELXS-97 (Sheldrick, 1990)'
_diffrn_ambient_temperature 100(2)
_diffrn_measured_fraction_theta_full 0.980
_diffrn_measured_fraction_theta_max 0.980
_diffrn_measurement_device_type 'Bruker Smart APEX CCD area detector'
_diffrn_measurement_method omega-scan
_diffrn_radiation_monochromator graphite
_diffrn_radiation_type MoK\a
_diffrn_radiation_wavelength 0.71073
_diffrn_reflns_av_R_equivalents 0.0360
_diffrn_reflns_av_unetI/netI 0.0262
_diffrn_reflns_limit_h_max 13
_diffrn_reflns_limit_h_min -14
_diffrn_reflns_limit_k_max 34
_diffrn_reflns_limit_k_min -34
_diffrn_reflns_limit_l_max 22
_diffrn_reflns_limit_l_min -22
_diffrn_reflns_number 62794
_diffrn_reflns_theta_full 28.00
_diffrn_reflns_theta_max 28.00
_diffrn_reflns_theta_min 2.88
_diffrn_source 'incoatec microfocus'
_diffrn_standards_decay_% none
_diffrn_standards_interval_count none
_diffrn_standards_interval_time none
_diffrn_standards_number none
_exptl_absorpt_coefficient_mu 5.670
_exptl_absorpt_correction_T_max 0.8483
_exptl_absorpt_correction_T_min 0.6598
_exptl_absorpt_correction_type numerical
_exptl_absorpt_process_details 'SADABS (Bruker AXS, 1998)'
_exptl_crystal_colour violet
_exptl_crystal_density_diffrn 1.728
_exptl_crystal_density_meas ?
_exptl_crystal_density_method 'not measured'
_exptl_crystal_description needle
_exptl_crystal_F_000 2432
_exptl_crystal_size_max 0.08
_exptl_crystal_size_mid 0.04
_exptl_crystal_size_min 0.03
_refine_diff_density_max 1.426
_refine_diff_density_min -0.715
_refine_diff_density_rms 0.107
_refine_ls_extinction_method none
_refine_ls_goodness_of_fit_ref 1.067
_refine_ls_hydrogen_treatment riding
_refine_ls_matrix_type full
_refine_ls_number_parameters 598
_refine_ls_number_reflns 11211
_refine_ls_number_restraints 0
_refine_ls_restrained_S_all 1.067
_refine_ls_R_factor_all 0.0296
_refine_ls_R_factor_gt 0.0220
_refine_ls_shift/su_max 0.003
_refine_ls_shift/su_mean 0.000
_refine_ls_structure_factor_coef Fsqd
_refine_ls_weighting_details 'calc w=1/[\s^2^(Fo^2^)+(0.0169P)^2^+6.9336P] where P=(Fo^2^+2Fc^2^)/3'
_refine_ls_weighting_scheme calc
_refine_ls_wR_factor_gt 0.0455
_refine_ls_wR_factor_ref 0.0489
_reflns_number_gt 9875
_reflns_number_total 11211
_reflns_threshold_expression >2sigma(I)
_cod_data_source_file c4cc03624g2.cif
_cod_data_source_block 2211
_cod_depositor_comments
;
The following automatic conversions were performed:

'_chemical_melting_point' value 'not measured' was changed to '?' -
the value is undefined or not given.

Automatic conversion script
Id: cif_fix_values 2281 2013-09-26 08:29:07Z andrius 

The following automatic conversions were performed:

'_exptl_crystal_density_meas' value 'not measured' was changed to '?'
- the value is perceived as not measured.

Automatic conversion script
Id: cif_fix_values 3008 2015-01-20 13:52:24Z robertas 
;
_cod_original_formula_sum 'C54 H62 Ir2 N7 Na1 O1'
_cod_database_code 7115372
_olex2_refinement_description
;
1. Others
 Fixed Uiso: H3A(0.041) H3B(0.041) H3C(0.041) H4(0.033) H5(0.036) H6(0.034)
 H8A(0.041) H8B(0.041) H8C(0.041) H10A(0.044) H10B(0.044) H10C(0.044)
 H12(0.027) H13(0.027) H14(0.026) H17A(0.035) H17B(0.035) H17C(0.035)
 H20A(0.037) H20B(0.037) H20C(0.037) H21(0.034) H22(0.039) H23(0.036)
 H25A(0.045) H25B(0.045) H25C(0.045) H28A(0.049) H28B(0.049) H28C(0.049)
 H29(0.036) H30(0.04) H31(0.038) H33A(0.05) H33B(0.05) H33C(0.05) H35A(0.045)
 H35B(0.045) H35C(0.045) H37(0.029) H38(0.032) H39(0.028) H42A(0.04) H42B(0.04)
 H42C(0.04) H45A(0.035) H45B(0.035) H45C(0.035) H46(0.033) H47(0.039)
 H48(0.038) H50A(0.05) H50B(0.05) H50C(0.05) H51A(0.044) H51B(0.044)
 H52A(0.052) H52B(0.052) H53A(0.05) H53B(0.05) H54A(0.04) H54B(0.04)
 Fixed X: H3A(0.4644) H3B(0.5594) H3C(0.4783) H4(0.7581) H5(0.9103) H6(0.8656)
 H8A(0.6125) H8B(0.6046) H8C(0.7325) H10A(0.4649) H10B(0.3221) H10C(0.4227)
 H12(0.1679) H13(0.0154) H14(0.0429) H17A(0.1604) H17B(0.2279) H17C(0.102)
 H20A(0.5508) H20B(0.4336) H20C(0.5655) H21(0.5813) H22(0.5355) H23(0.4197)
 H25A(0.3116) H25B(0.2258) H25C(0.345) H28A(0.2367) H28B(0.3543) H28C(0.3559)
 H29(0.2121) H30(0.2878) H31(0.4994) H33A(0.7072) H33B(0.7103) H33C(0.7396)
 H35A(0.6139) H35B(0.5002) H35C(0.6178) H37(0.8142) H38(1.006) H39(1.0735)
 H42A(1.0443) H42B(1.0993) H42C(1.1198) H45A(0.771) H45B(0.8433) H45C(0.7039)
 H46(0.8007) H47(0.8689) H48(0.9469) H50A(1.0376) H50B(0.9776) H50C(0.8992)
 H51A(0.5563) H51B(0.6458) H52A(0.68) H52B(0.7961) H53A(0.8649) H53B(0.7425)
 H54A(0.7846) H54B(0.6479)
 Fixed Y: H3A(0.4641) H3B(0.4191) H3C(0.4247) H4(0.4635) H5(0.5129) H6(0.5588)
 H8A(0.5955) H8B(0.5464) H8C(0.5751) H10A(0.564) H10B(0.5756) H10C(0.6019)
 H12(0.5782) H13(0.558) H14(0.4897) H17A(0.3724) H17B(0.4118) H17C(0.4263)
 H20A(0.4527) H20B(0.4555) H20C(0.4418) H21(0.3552) H22(0.2712) H23(0.2472)
 H25A(0.2659) H25B(0.3133) H25C(0.3174) H28A(0.3392) H28B(0.363) H28C(0.3527)
 H29(0.2547) H30(0.1748) H31(0.1585) H33A(0.1843) H33B(0.221) H33C(0.2416)
 H35A(0.2584) H35B(0.2959) H35C(0.3089) H37(0.3449) H38(0.3835) H39(0.4094)
 H42A(0.4525) H42B(0.3982) H42C(0.4254) H45A(0.4938) H45B(0.4836) H45C(0.4657)
 H46(0.4362) H47(0.3601) H48(0.2997) H50A(0.3079) H50B(0.2662) H50C(0.2902)
 H51A(0.2142) H51B(0.2444) H52A(0.149) H52B(0.1846) H53A(0.1685) H53B(0.1372)
 H54A(0.2261) H54B(0.2038)
 Fixed Z: H3A(0.4564) H3B(0.4691) H3C(0.3879) H4(0.4883) H5(0.4377) H6(0.3221)
 H8A(0.2394) H8B(0.1871) H8C(0.202) H10A(0.3848) H10B(0.3654) H10C(0.3163)
 H12(0.2511) H13(0.1509) H14(0.0676) H17A(0.0054) H17B(-0.0464) H17C(-0.01)
 H20A(0.0235) H20B(-0.0382) H20C(-0.067) H21(-0.1008) H22(-0.082) H23(0.0216)
 H25A(0.1378) H25B(0.1206) H25C(0.1806) H28A(0.353) H28B(0.3171) H28C(0.409)
 H29(0.3139) H30(0.2951) H31(0.3194) H33A(0.3514) H33B(0.4247) H33C(0.3407)
 H35A(0.5208) H35B(0.5121) H35C(0.5699) H37(0.583) H38(0.5761) H39(0.4545)
 H42A(0.2564) H42B(0.2451) H42C(0.3278) H45A(0.1033) H45B(0.1864) H45C(0.1703)
 H46(-0.0007) H47(-0.0465) H48(0.0421) H50A(0.2302) H50B(0.1728) H50C(0.2383)
 H51A(0.1504) H51B(0.2125) H52A(0.1926) H52B(0.2148) H53A(0.0957) H53B(0.0707)
 H54A(0.0089) H54B(0.0101)
;

loop_
_space_group_symop_id
_space_group_symop_operation_xyz
1 'x, y, z'
2 '-x+1/2, y+1/2, -z+1/2'
3 '-x, -y, -z'
4 'x-1/2, -y-1/2, z-1/2'

loop_
_atom_site_label
_atom_site_type_symbol
_atom_site_fract_x
_atom_site_fract_y
_atom_site_fract_z
_atom_site_U_iso_or_equiv
_atom_site_adp_type
_atom_site_occupancy
_atom_site_symmetry_multiplicity
_atom_site_calc_flag
_atom_site_refinement_flags
_atom_site_disorder_assembly
_atom_site_disorder_group
Ir1 Ir 0.448644(10) 0.437514(4) 0.197858(6) 0.01464(3) Uani 1 1 d . A 1
Ir2 Ir 0.688674(10) 0.359869(4) 0.298349(7) 0.01544(3) Uani 1 1 d . A 1
N1 N 0.4827(2) 0.49325(9) 0.28047(14) 0.0186(5) Uani 1 1 d . A 1
N2 N 0.3051(2) 0.48155(9) 0.17731(14) 0.0170(5) Uani 1 1 d . A 1
N3 N 0.3624(2) 0.40589(9) 0.09963(14) 0.0161(5) Uani 1 1 d . A 1
N4 N 0.5685(2) 0.39006(9) 0.23019(14) 0.0167(5) Uani 1 1 d . A 1
N5 N 0.5947(2) 0.31931(9) 0.37684(15) 0.0187(5) Uani 1 1 d . A 1
N6 N 0.8075(2) 0.35944(9) 0.39100(15) 0.0188(5) Uani 1 1 d . A 1
N7 N 0.8462(2) 0.38702(9) 0.25395(14) 0.0181(5) Uani 1 1 d . A 1
O1 O 0.6926(2) 0.25146(9) 0.10027(14) 0.0319(5) Uani 1 1 d . B 1
C1 C 0.5994(3) 0.50121(11) 0.32730(17) 0.0201(6) Uani 1 1 d . A 1
C2 C 0.6232(3) 0.47486(11) 0.39900(18) 0.0228(6) Uani 1 1 d . A 1
C3 C 0.5222(3) 0.44279(12) 0.43101(19) 0.0271(7) Uani 1 1 d . A 1
H3A H 0.4644 0.4641 0.4564 0.041 Uiso 1 1 calc R A 1
H3B H 0.5594 0.4191 0.4691 0.041 Uiso 1 1 calc R A 1
H3C H 0.4783 0.4247 0.3879 0.041 Uiso 1 1 calc R A 1
C4 C 0.7407(3) 0.48042(12) 0.44021(19) 0.0273(7) Uani 1 1 d . A 1
H4 H 0.7581 0.4635 0.4883 0.033 Uiso 1 1 calc R A 1
C5 C 0.8312(3) 0.51067(12) 0.4107(2) 0.0302(8) Uani 1 1 d . A 1
H5 H 0.9103 0.5129 0.4377 0.036 Uiso 1 1 calc R A 1
C6 C 0.8046(3) 0.53780(12) 0.3409(2) 0.0280(7) Uani 1 1 d . A 1
H6 H 0.8656 0.5588 0.3221 0.034 Uiso 1 1 calc R A 1
C7 C 0.6877(3) 0.53400(12) 0.29857(18) 0.0225(6) Uani 1 1 d . A 1
C8 C 0.6565(3) 0.56563(12) 0.22511(19) 0.0272(7) Uani 1 1 d . A 1
H8A H 0.6125 0.5955 0.2394 0.041 Uiso 1 1 calc R A 1
H8B H 0.6046 0.5464 0.1871 0.041 Uiso 1 1 calc R A 1
H8C H 0.7325 0.5751 0.2020 0.041 Uiso 1 1 calc R A 1
C9 C 0.3927(3) 0.52841(11) 0.28432(18) 0.0212(6) Uani 1 1 d . A 1
C10 C 0.4014(3) 0.57138(12) 0.3430(2) 0.0296(7) Uani 1 1 d . A 1
H10A H 0.4649 0.5640 0.3848 0.044 Uiso 1 1 calc R A 1
H10B H 0.3221 0.5756 0.3654 0.044 Uiso 1 1 calc R A 1
H10C H 0.4227 0.6019 0.3163 0.044 Uiso 1 1 calc R A 1
C11 C 0.2883(3) 0.52228(11) 0.22800(18) 0.0196(6) Uani 1 1 d . A 1
C12 C 0.1796(3) 0.55085(11) 0.21775(19) 0.0225(6) Uani 1 1 d . A 1
H12 H 0.1679 0.5782 0.2511 0.027 Uiso 1 1 calc R A 1
C13 C 0.0881(3) 0.53866(11) 0.15759(19) 0.0228(6) Uani 1 1 d . A 1
H13 H 0.0154 0.5580 0.1509 0.027 Uiso 1 1 calc R A 1
C14 C 0.1049(3) 0.49776(11) 0.10736(18) 0.0218(6) Uani 1 1 d . A 1
H14 H 0.0429 0.4897 0.0676 0.026 Uiso 1 1 calc R A 1
C15 C 0.2138(3) 0.46892(11) 0.11634(17) 0.0170(6) Uani 1 1 d . A 1
C16 C 0.2512(3) 0.42697(11) 0.07212(17) 0.0167(6) Uani 1 1 d . A 1
C17 C 0.1789(3) 0.40765(12) -0.00127(18) 0.0232(6) Uani 1 1 d . A 1
H17A H 0.1604 0.3724 0.0054 0.035 Uiso 1 1 calc R A 1
H17B H 0.2279 0.4118 -0.0464 0.035 Uiso 1 1 calc R A 1
H17C H 0.1020 0.4263 -0.0100 0.035 Uiso 1 1 calc R A 1
C18 C 0.4127(3) 0.36816(11) 0.05045(17) 0.0177(6) Uani 1 1 d . A 1
C19 C 0.4856(3) 0.38287(12) -0.01104(18) 0.0211(6) Uani 1 1 d . A 1
C20 C 0.5112(3) 0.43827(12) -0.02440(19) 0.0247(7) Uani 1 1 d . A 1
H20A H 0.5508 0.4527 0.0235 0.037 Uiso 1 1 calc R A 1
H20B H 0.4336 0.4555 -0.0382 0.037 Uiso 1 1 calc R A 1
H20C H 0.5655 0.4418 -0.0670 0.037 Uiso 1 1 calc R A 1
C21 C 0.5321(3) 0.34584(13) -0.0599(2) 0.0287(7) Uani 1 1 d . A 1
H21 H 0.5813 0.3552 -0.1008 0.034 Uiso 1 1 calc R A 1
C22 C 0.5059(3) 0.29557(13) -0.0483(2) 0.0325(8) Uani 1 1 d . A 1
H22 H 0.5355 0.2712 -0.0820 0.039 Uiso 1 1 calc R A 1
C23 C 0.4356(3) 0.28136(12) 0.0137(2) 0.0301(7) Uani 1 1 d . A 1
H23 H 0.4197 0.2472 0.0216 0.036 Uiso 1 1 calc R A 1
C24 C 0.3879(3) 0.31692(11) 0.06459(18) 0.0217(6) Uani 1 1 d . A 1
C25 C 0.3106(3) 0.30203(13) 0.1320(2) 0.0299(7) Uani 1 1 d . A 1
H25A H 0.3116 0.2659 0.1378 0.045 Uiso 1 1 calc R A 1
H25B H 0.2258 0.3133 0.1206 0.045 Uiso 1 1 calc R A 1
H25C H 0.3450 0.3174 0.1806 0.045 Uiso 1 1 calc R A 1
C26 C 0.5067(3) 0.27912(12) 0.35683(17) 0.0218(6) Uani 1 1 d . A 1
C27 C 0.3781(3) 0.28891(13) 0.34485(19) 0.0262(7) Uani 1 1 d . A 1
C28 C 0.3267(3) 0.34059(13) 0.3571(2) 0.0325(8) Uani 1 1 d . A 1
H28A H 0.2367 0.3392 0.3530 0.049 Uiso 1 1 calc R A 1
H28B H 0.3543 0.3630 0.3171 0.049 Uiso 1 1 calc R A 1
H28C H 0.3559 0.3527 0.4090 0.049 Uiso 1 1 calc R A 1
C29 C 0.2979(3) 0.24867(13) 0.32209(19) 0.0302(8) Uani 1 1 d . A 1
H29 H 0.2121 0.2547 0.3139 0.036 Uiso 1 1 calc R A 1
C30 C 0.3425(3) 0.20079(13) 0.3116(2) 0.0330(8) Uani 1 1 d . A 1
H30 H 0.2878 0.1748 0.2951 0.040 Uiso 1 1 calc R A 1
C31 C 0.4694(3) 0.19118(13) 0.3259(2) 0.0314(8) Uani 1 1 d . A 1
H31 H 0.4994 0.1585 0.3194 0.038 Uiso 1 1 calc R A 1
C32 C 0.5528(3) 0.22966(12) 0.34967(19) 0.0271(7) Uani 1 1 d . A 1
C33 C 0.6899(3) 0.21809(13) 0.3683(2) 0.0336(8) Uani 1 1 d . A 1
H33A H 0.7072 0.1843 0.3514 0.050 Uiso 1 1 calc R A 1
H33B H 0.7103 0.2210 0.4247 0.050 Uiso 1 1 calc R A 1
H33C H 0.7396 0.2416 0.3407 0.050 Uiso 1 1 calc R A 1
C34 C 0.6485(3) 0.31983(11) 0.45342(18) 0.0204(6) Uani 1 1 d . A 1
C35 C 0.5899(3) 0.29337(13) 0.52003(19) 0.0300(7) Uani 1 1 d . A 1
H35A H 0.6139 0.2584 0.5208 0.045 Uiso 1 1 calc R A 1
H35B H 0.5002 0.2959 0.5121 0.045 Uiso 1 1 calc R A 1
H35C H 0.6178 0.3089 0.5699 0.045 Uiso 1 1 calc R A 1
C36 C 0.7643(3) 0.34457(11) 0.46372(18) 0.0198(6) Uani 1 1 d . A 1
C37 C 0.8408(3) 0.35434(11) 0.53371(19) 0.0238(7) Uani 1 1 d . A 1
H37 H 0.8142 0.3449 0.5830 0.029 Uiso 1 1 calc R A 1
C38 C 0.9553(3) 0.37788(12) 0.5295(2) 0.0268(7) Uani 1 1 d . A 1
H38 H 1.0060 0.3835 0.5761 0.032 Uiso 1 1 calc R A 1
C39 C 0.9964(3) 0.39338(11) 0.45641(19) 0.0235(7) Uani 1 1 d . A 1
H39 H 1.0735 0.4094 0.4545 0.028 Uiso 1 1 calc R A 1
C40 C 0.9215(3) 0.38474(11) 0.38662(18) 0.0200(6) Uani 1 1 d . A 1
C41 C 0.9429(3) 0.39753(11) 0.30703(18) 0.0196(6) Uani 1 1 d . A 1
C42 C 1.0624(3) 0.42048(12) 0.2818(2) 0.0264(7) Uani 1 1 d . A 1
H42A H 1.0443 0.4525 0.2564 0.040 Uiso 1 1 calc R A 1
H42B H 1.0993 0.3982 0.2451 0.040 Uiso 1 1 calc R A 1
H42C H 1.1198 0.4254 0.3278 0.040 Uiso 1 1 calc R A 1
C43 C 0.8656(3) 0.38248(11) 0.17087(18) 0.0192(6) Uani 1 1 d . A 1
C44 C 0.8263(3) 0.42097(12) 0.11714(18) 0.0212(6) Uani 1 1 d . A 1
C45 C 0.7822(3) 0.47042(11) 0.14693(19) 0.0236(7) Uani 1 1 d . A 1
H45A H 0.7710 0.4938 0.1033 0.035 Uiso 1 1 calc R A 1
H45B H 0.8433 0.4836 0.1864 0.035 Uiso 1 1 calc R A 1
H45C H 0.7039 0.4657 0.1703 0.035 Uiso 1 1 calc R A 1
C46 C 0.8285(3) 0.41141(13) 0.03566(19) 0.0274(7) Uani 1 1 d . A 1
H46 H 0.8007 0.4362 -0.0007 0.033 Uiso 1 1 calc R A 1
C47 C 0.8707(3) 0.36616(14) 0.0080(2) 0.0325(8) Uani 1 1 d . A 1
H47 H 0.8689 0.3601 -0.0465 0.039 Uiso 1 1 calc R A 1
C48 C 0.9156(3) 0.32975(13) 0.0614(2) 0.0319(8) Uani 1 1 d . A 1
H48 H 0.9469 0.2997 0.0421 0.038 Uiso 1 1 calc R A 1
C49 C 0.9154(3) 0.33688(12) 0.1437(2) 0.0259(7) Uani 1 1 d . A 1
C50 C 0.9616(3) 0.29671(12) 0.2014(2) 0.0332(8) Uani 1 1 d . A 1
H50A H 1.0376 0.3079 0.2302 0.050 Uiso 1 1 calc R A 1
H50B H 0.9776 0.2662 0.1728 0.050 Uiso 1 1 calc R A 1
H50C H 0.8992 0.2902 0.2383 0.050 Uiso 1 1 calc R A 1
C51 C 0.6425(4) 0.22409(14) 0.1643(2) 0.0367(8) Uani 1 1 d . B 1
H51A H 0.5563 0.2142 0.1504 0.044 Uiso 1 1 calc R B 1
H51B H 0.6458 0.2444 0.2125 0.044 Uiso 1 1 calc R B 1
C52 C 0.7267(4) 0.17806(14) 0.1755(2) 0.0434(10) Uani 1 1 d . B 1
H52A H 0.6800 0.1490 0.1926 0.052 Uiso 1 1 calc R B 1
H52B H 0.7961 0.1846 0.2148 0.052 Uiso 1 1 calc R B 1
C53 C 0.7740(4) 0.16900(14) 0.0929(2) 0.0413(9) Uani 1 1 d . B 1
H53A H 0.8649 0.1685 0.0957 0.050 Uiso 1 1 calc R B 1
H53B H 0.7425 0.1372 0.0707 0.050 Uiso 1 1 calc R B 1
C54 C 0.7224(3) 0.21358(13) 0.0431(2) 0.0334(8) Uani 1 1 d . B 1
H54A H 0.7846 0.2261 0.0089 0.040 Uiso 1 1 calc R B 1
H54B H 0.6479 0.2038 0.0101 0.040 Uiso 1 1 calc R B 1
Na1 Na 0.64643(11) 0.33604(5) 0.11373(7) 0.0240(3) Uani 1 1 d . C 2

loop_
_atom_site_aniso_label
_atom_site_aniso_U_11
_atom_site_aniso_U_22
_atom_site_aniso_U_33
_atom_site_aniso_U_23
_atom_site_aniso_U_13
_atom_site_aniso_U_12
Ir1 0.01502(6) 0.01350(6) 0.01493(6) 0.00036(4) -0.00195(4) 0.00081(4)
Ir2 0.01490(6) 0.01393(6) 0.01698(6) 0.00172(4) -0.00217(4) -0.00002(4)
N1 0.0203(12) 0.0180(12) 0.0169(12) -0.0011(10) -0.0024(10) 0.0004(10)
N2 0.0172(12) 0.0164(12) 0.0172(12) 0.0027(10) -0.0009(10) 0.0012(9)
N3 0.0177(12) 0.0158(12) 0.0145(12) -0.0001(9) 0.0000(9) -0.0021(9)
N4 0.0179(12) 0.0162(12) 0.0157(12) 0.0007(9) -0.0011(10) -0.0008(9)
N5 0.0184(12) 0.0173(12) 0.0202(13) 0.0031(10) -0.0012(10) -0.0001(10)
N6 0.0194(12) 0.0172(12) 0.0189(12) 0.0011(10) -0.0035(10) 0.0004(10)
N7 0.0163(12) 0.0169(12) 0.0208(13) 0.0011(10) -0.0012(10) -0.0026(9)
O1 0.0371(13) 0.0254(12) 0.0332(13) 0.0004(10) 0.0036(11) -0.0013(10)
C1 0.0215(15) 0.0194(15) 0.0184(14) -0.0060(12) -0.0048(12) 0.0048(12)
C2 0.0298(16) 0.0194(15) 0.0180(15) -0.0063(12) -0.0049(13) 0.0057(12)
C3 0.0351(18) 0.0259(17) 0.0200(16) -0.0009(13) -0.0008(14) 0.0055(14)
C4 0.0383(19) 0.0201(16) 0.0213(16) -0.0056(13) -0.0119(14) 0.0078(14)
C5 0.0293(17) 0.0243(17) 0.0341(19) -0.0089(14) -0.0160(15) 0.0050(14)
C6 0.0283(17) 0.0202(16) 0.0346(18) -0.0075(14) -0.0045(14) -0.0011(13)
C7 0.0261(16) 0.0206(15) 0.0198(15) -0.0053(12) -0.0054(13) 0.0012(12)
C8 0.0321(18) 0.0206(16) 0.0279(17) -0.0008(13) -0.0048(14) -0.0027(13)
C9 0.0238(15) 0.0196(15) 0.0202(15) -0.0021(12) 0.0004(12) 0.0023(12)
C10 0.0341(18) 0.0264(17) 0.0274(17) -0.0104(14) -0.0044(15) 0.0093(14)
C11 0.0230(15) 0.0155(14) 0.0205(15) 0.0010(11) 0.0019(12) 0.0018(11)
C12 0.0252(15) 0.0185(15) 0.0242(16) -0.0002(12) 0.0053(13) 0.0028(12)
C13 0.0179(14) 0.0217(16) 0.0289(17) 0.0048(13) 0.0022(13) 0.0068(12)
C14 0.0180(14) 0.0243(16) 0.0227(15) 0.0034(12) -0.0018(12) -0.0011(12)
C15 0.0158(13) 0.0166(14) 0.0183(14) 0.0045(11) 0.0001(11) -0.0028(11)
C16 0.0146(13) 0.0165(14) 0.0186(14) 0.0052(11) -0.0017(11) -0.0024(11)
C17 0.0201(15) 0.0228(16) 0.0259(16) 0.0000(13) -0.0025(13) 0.0003(12)
C18 0.0147(13) 0.0187(14) 0.0187(14) -0.0027(11) -0.0053(11) 0.0004(11)
C19 0.0175(14) 0.0255(16) 0.0196(15) -0.0019(12) -0.0026(12) 0.0012(12)
C20 0.0234(15) 0.0292(17) 0.0216(16) 0.0014(13) 0.0017(13) -0.0039(13)
C21 0.0252(16) 0.0362(19) 0.0249(17) -0.0038(14) 0.0033(14) 0.0011(14)
C22 0.0340(18) 0.0285(18) 0.0344(19) -0.0130(15) -0.0004(16) 0.0055(14)
C23 0.0325(18) 0.0182(16) 0.038(2) -0.0051(14) -0.0054(15) -0.0003(13)
C24 0.0202(15) 0.0189(15) 0.0249(16) -0.0009(12) -0.0056(12) -0.0025(12)
C25 0.0329(18) 0.0234(17) 0.0330(19) 0.0042(14) -0.0006(15) -0.0065(14)
C26 0.0233(15) 0.0252(16) 0.0164(14) 0.0074(12) -0.0016(12) -0.0051(12)
C27 0.0258(16) 0.0314(18) 0.0210(16) 0.0102(13) -0.0003(13) -0.0037(13)
C28 0.0232(16) 0.036(2) 0.038(2) 0.0122(16) 0.0046(15) -0.0014(14)
C29 0.0230(16) 0.041(2) 0.0262(17) 0.0130(15) -0.0041(14) -0.0102(14)
C30 0.039(2) 0.0320(19) 0.0271(18) 0.0030(14) -0.0025(15) -0.0182(16)
C31 0.042(2) 0.0222(17) 0.0297(18) 0.0035(14) 0.0033(16) -0.0066(14)
C32 0.0322(17) 0.0230(16) 0.0255(17) 0.0076(13) -0.0019(14) -0.0038(13)
C33 0.0350(19) 0.0255(18) 0.040(2) 0.0051(15) -0.0023(16) 0.0029(14)
C34 0.0238(15) 0.0177(15) 0.0192(15) 0.0039(12) -0.0012(12) 0.0003(12)
C35 0.0315(18) 0.0349(19) 0.0231(17) 0.0079(14) -0.0010(14) -0.0058(15)
C36 0.0241(15) 0.0144(14) 0.0204(15) 0.0032(11) -0.0026(12) 0.0040(12)
C37 0.0295(17) 0.0199(16) 0.0211(15) 0.0026(12) -0.0032(13) 0.0062(13)
C38 0.0292(17) 0.0222(16) 0.0270(17) -0.0018(13) -0.0115(14) 0.0042(13)
C39 0.0196(15) 0.0195(15) 0.0305(17) -0.0003(13) -0.0046(13) 0.0002(12)
C40 0.0175(14) 0.0127(14) 0.0287(16) -0.0005(12) -0.0038(12) 0.0017(11)
C41 0.0174(14) 0.0128(14) 0.0282(16) -0.0004(12) -0.0006(12) 0.0010(11)
C42 0.0192(15) 0.0264(17) 0.0330(18) 0.0021(14) -0.0025(13) -0.0022(13)
C43 0.0137(13) 0.0213(15) 0.0226(15) -0.0026(12) 0.0011(12) -0.0041(11)
C44 0.0163(14) 0.0240(16) 0.0231(15) 0.0001(12) 0.0008(12) -0.0055(12)
C45 0.0228(15) 0.0207(16) 0.0269(16) 0.0055(13) 0.0001(13) -0.0023(12)
C46 0.0198(15) 0.039(2) 0.0237(16) -0.0002(14) 0.0025(13) -0.0067(14)
C47 0.0244(17) 0.049(2) 0.0251(17) -0.0118(16) 0.0059(14) -0.0121(15)
C48 0.0219(16) 0.0313(19) 0.044(2) -0.0151(16) 0.0111(15) -0.0049(14)
C49 0.0175(15) 0.0217(16) 0.0391(19) -0.0044(14) 0.0055(14) -0.0041(12)
C50 0.0266(17) 0.0219(17) 0.051(2) -0.0005(15) 0.0044(16) 0.0029(13)
C51 0.043(2) 0.035(2) 0.0323(19) 0.0022(16) 0.0009(16) -0.0027(16)
C52 0.054(2) 0.031(2) 0.044(2) 0.0046(17) -0.0089(19) -0.0020(18)
C53 0.038(2) 0.032(2) 0.053(2) 0.0052(18) 0.0021(18) 0.0030(16)
C54 0.0334(18) 0.0283(18) 0.039(2) -0.0032(15) 0.0043(16) 0.0009(15)
Na1 0.0216(6) 0.0220(6) 0.0279(7) -0.0027(5) -0.0021(5) -0.0002(5)

loop_
_atom_type_symbol
_atom_type_description
_atom_type_scat_dispersion_real
_atom_type_scat_dispersion_imag
_atom_type_scat_source
C C 0.0033 0.0016 'International Tables Vol C Tables 4.2.6.8 and 6.1.1.4'
H H 0.0000 0.0000 'International Tables Vol C Tables 4.2.6.8 and 6.1.1.4'
N N 0.0061 0.0033 'International Tables Vol C Tables 4.2.6.8 and 6.1.1.4'
O O 0.0106 0.0060 'International Tables Vol C Tables 4.2.6.8 and 6.1.1.4'
Ir Ir -1.4442 7.9887 'International Tables Vol C Tables 4.2.6.8 and 6.1.1.4'
Na Na 0.0362 0.0249 'International Tables Vol C Tables 4.2.6.8 and 6.1.1.4'

loop_
_geom_angle_atom_site_label_1
_geom_angle_atom_site_label_2
_geom_angle_atom_site_label_3
_geom_angle
N2 Ir1 N1 77.61(10)
N2 Ir1 N3 78.20(10)
N3 Ir1 N1 155.08(9)
N4 Ir1 N1 101.90(10)
N4 Ir1 N2 169.89(10)
N4 Ir1 N3 102.96(10)
N4 Ir2 N5 106.14(10)
N4 Ir2 N6 152.90(10)
N4 Ir2 N7 100.27(10)
N5 Ir2 N7 153.57(9)
N6 Ir2 N5 78.47(10)
N6 Ir2 N7 77.57(10)
C1 N1 Ir1 125.51(18)
C9 N1 Ir1 116.18(19)
C9 N1 C1 117.9(2)
C11 N2 Ir1 119.51(19)
C11 N2 C15 121.1(2)
C15 N2 Ir1 119.09(19)
C16 N3 Ir1 116.29(19)
C16 N3 C18 116.5(2)
C18 N3 Ir1 126.68(18)
Ir2 N4 Ir1 156.34(14)
C26 N5 Ir2 125.81(19)
C34 N5 Ir2 114.42(19)
C34 N5 C26 116.5(2)
C36 N6 Ir2 117.79(19)
C36 N6 C40 121.9(2)
C40 N6 Ir2 118.50(19)
C41 N7 Ir2 116.6(2)
C41 N7 C43 120.3(2)
C43 N7 Ir2 121.01(18)
C51 O1 C54 105.3(3)
C2 C1 N1 119.5(3)
C7 C1 N1 118.9(3)
C7 C1 C2 121.6(3)
C1 C2 C3 120.0(3)
C4 C2 C1 118.3(3)
C4 C2 C3 121.7(3)
C2 C4 H4 119.5
C5 C4 C2 120.9(3)
C5 C4 H4 119.5
C4 C5 H5 120.0
C4 C5 C6 120.0(3)
C6 C5 H5 120.0
C5 C6 H6 119.6
C5 C6 C7 120.9(3)
C7 C6 H6 119.6
C1 C7 C6 118.2(3)
C1 C7 C8 121.0(3)
C6 C7 C8 120.8(3)
N1 C9 C10 123.1(3)
N1 C9 C11 114.8(3)
C11 C9 C10 122.1(3)
N2 C11 C9 111.4(2)
C12 C11 N2 119.4(3)
C12 C11 C9 129.2(3)
C11 C12 H12 120.0
C11 C12 C13 120.1(3)
C13 C12 H12 120.0
C12 C13 H13 119.8
C12 C13 C14 120.4(3)
C14 C13 H13 119.8
C13 C14 H14 119.8
C15 C14 C13 120.3(3)
C15 C14 H14 119.8
N2 C15 C16 111.3(2)
C14 C15 N2 118.7(3)
C14 C15 C16 130.0(3)
N3 C16 C15 114.7(2)
N3 C16 C17 121.6(3)
C15 C16 C17 123.7(3)
C19 C18 N3 119.4(3)
C19 C18 C24 121.1(3)
C24 C18 N3 119.5(3)
C18 C19 C20 119.9(3)
C21 C19 C18 119.0(3)
C21 C19 C20 121.1(3)
C19 C21 H21 119.7
C22 C21 C19 120.6(3)
C22 C21 H21 119.7
C21 C22 H22 120.1
C21 C22 C23 119.9(3)
C23 C22 H22 120.1
C22 C23 H23 119.2
C22 C23 C24 121.7(3)
C24 C23 H23 119.2
C18 C24 C25 120.1(3)
C23 C24 C18 117.7(3)
C23 C24 C25 122.2(3)
C27 C26 N5 120.9(3)
C27 C26 C32 120.5(3)
C32 C26 N5 118.6(3)
C26 C27 C28 121.2(3)
C26 C27 C29 118.3(3)
C29 C27 C28 120.5(3)
C27 C29 H29 119.2
C30 C29 C27 121.6(3)
C30 C29 H29 119.2
C29 C30 H30 120.2
C29 C30 C31 119.6(3)
C31 C30 H30 120.2
C30 C31 H31 119.5
C30 C31 C32 121.0(3)
C32 C31 H31 119.5
C26 C32 C33 120.8(3)
C31 C32 C26 118.9(3)
C31 C32 C33 120.2(3)
N5 C34 C35 121.9(3)
N5 C34 C36 115.2(3)
C36 C34 C35 122.9(3)
N6 C36 C34 111.8(3)
N6 C36 C37 118.1(3)
C34 C36 C37 130.0(3)
C36 C37 H37 119.9
C38 C37 C36 120.2(3)
C38 C37 H37 119.9
C37 C38 H38 119.5
C37 C38 C39 121.1(3)
C39 C38 H38 119.5
C38 C39 H39 120.2
C40 C39 C38 119.7(3)
C40 C39 H39 120.2
N6 C40 C41 111.6(3)
C39 C40 N6 118.9(3)
C39 C40 C41 129.4(3)
N7 C41 C40 114.0(3)
N7 C41 C42 121.6(3)
C40 C41 C42 124.4(3)
C44 C43 N7 120.6(3)
C44 C43 C49 120.9(3)
C49 C43 N7 118.3(3)
C43 C44 C45 120.4(3)
C46 C44 C43 118.3(3)
C46 C44 C45 121.2(3)
C44 C46 H46 119.3
C47 C46 C44 121.4(3)
C47 C46 H46 119.3
C46 C47 H47 120.1
C46 C47 C48 119.7(3)
C48 C47 H47 120.1
C47 C48 H48 119.2
C47 C48 C49 121.6(3)
C49 C48 H48 119.2
C43 C49 C50 120.8(3)
C48 C49 C43 117.7(3)
C48 C49 C50 121.4(3)
O1 C51 H51A 110.9
O1 C51 H51B 110.9
O1 C51 C52 104.2(3)
H51A C51 H51B 108.9
C52 C51 H51A 110.9
C52 C51 H51B 110.9
C51 C52 H52A 110.9
C51 C52 H52B 110.9
C51 C52 C53 104.3(3)
H52A C52 H52B 108.9
C53 C52 H52A 110.9
C53 C52 H52B 110.9
C52 C53 H53A 110.9
C52 C53 H53B 110.9
H53A C53 H53B 108.9
C54 C53 C52 104.3(3)
C54 C53 H53A 110.9
C54 C53 H53B 110.9
O1 C54 C53 105.0(3)
O1 C54 H54A 110.7
O1 C54 H54B 110.7
C53 C54 H54A 110.7
C53 C54 H54B 110.7
H54A C54 H54B 108.8

loop_
_geom_bond_atom_site_label_1
_geom_bond_atom_site_label_2
_geom_bond_distance
Ir1 N1 2.038(2)
Ir1 N2 1.937(2)
Ir1 N3 2.011(2)
Ir1 N4 1.845(2)
Ir2 N4 1.838(2)
Ir2 N5 2.025(2)
Ir2 N6 1.934(2)
Ir2 N7 2.025(2)
N1 C1 1.440(4)
N1 C9 1.343(4)
N2 C11 1.393(4)
N2 C15 1.401(4)
N3 C16 1.362(3)
N3 C18 1.426(4)
N5 C26 1.442(4)
N5 C34 1.370(4)
N6 C36 1.396(4)
N6 C40 1.397(4)
N7 C41 1.342(4)
N7 C43 1.432(4)
O1 C51 1.434(4)
O1 C54 1.440(4)
C1 C2 1.399(4)
C1 C7 1.395(4)
C2 C3 1.504(5)
C2 C4 1.396(4)
C3 H3A 0.9600
C3 H3B 0.9600
C3 H3C 0.9600
C4 H4 0.9300
C4 C5 1.376(5)
C5 H5 0.9300
C5 C6 1.386(5)
C6 H6 0.9300
C6 C7 1.395(4)
C7 C8 1.508(4)
C8 H8A 0.9600
C8 H8B 0.9600
C8 H8C 0.9600
C9 C10 1.502(4)
C9 C11 1.417(4)
C10 H10A 0.9600
C10 H10B 0.9600
C10 H10C 0.9600
C11 C12 1.385(4)
C12 H12 0.9300
C12 C13 1.390(4)
C13 H13 0.9300
C13 C14 1.391(4)
C14 H14 0.9300
C14 C15 1.391(4)
C15 C16 1.410(4)
C16 C17 1.495(4)
C17 H17A 0.9600
C17 H17B 0.9600
C17 H17C 0.9600
C18 C19 1.396(4)
C18 C24 1.403(4)
C19 C20 1.509(4)
C19 C21 1.394(4)
C20 H20A 0.9600
C20 H20B 0.9600
C20 H20C 0.9600
C21 H21 0.9300
C21 C22 1.375(5)
C22 H22 0.9300
C22 C23 1.382(5)
C23 H23 0.9300
C23 C24 1.393(4)
C24 C25 1.505(4)
C25 H25A 0.9600
C25 H25B 0.9600
C25 H25C 0.9600
C26 C27 1.399(4)
C26 C32 1.405(4)
C27 C28 1.492(5)
C27 C29 1.401(5)
C28 H28A 0.9600
C28 H28B 0.9600
C28 H28C 0.9600
C29 H29 0.9300
C29 C30 1.369(5)
C30 H30 0.9300
C30 C31 1.384(5)
C31 H31 0.9300
C31 C32 1.391(5)
C32 C33 1.507(5)
C33 H33A 0.9600
C33 H33B 0.9600
C33 H33C 0.9600
C34 C35 1.497(4)
C34 C36 1.399(4)
C35 H35A 0.9600
C35 H35B 0.9600
C35 H35C 0.9600
C36 C37 1.405(4)
C37 H37 0.9300
C37 C38 1.380(5)
C38 H38 0.9300
C38 C39 1.397(5)
C39 H39 0.9300
C39 C40 1.388(4)
C40 C41 1.415(4)
C41 C42 1.504(4)
C42 H42A 0.9600
C42 H42B 0.9600
C42 H42C 0.9600
C43 C44 1.403(4)
C43 C49 1.408(4)
C44 C45 1.489(4)
C44 C46 1.395(4)
C45 H45A 0.9600
C45 H45B 0.9600
C45 H45C 0.9600
C46 H46 0.9300
C46 C47 1.372(5)
C47 H47 0.9300
C47 C48 1.377(5)
C48 H48 0.9300
C48 C49 1.397(5)
C49 C50 1.496(5)
C50 H50A 0.9600
C50 H50B 0.9600
C50 H50C 0.9600
C51 H51A 0.9700
C51 H51B 0.9700
C51 C52 1.517(5)
C52 H52A 0.9700
C52 H52B 0.9700
C52 C53 1.531(6)
C53 H53A 0.9700
C53 H53B 0.9700
C53 C54 1.525(5)
C54 H54A 0.9700
C54 H54B 0.9700
